data_1546578
loop_
_publ_author_name
'Gunawardana, C. A.'
'Desper, J.'
'Sinha, A. S.'
'&#x00D0;akovi\'c, M.'
'Aaker\"oy, C. B.'

_publ_section_title
;
 Competition and selectivity in supramolecular synthesis: structural
 landscape around 1-(pyridylmethyl)-2,2&#x2032;-biimidazoles
;
_journal_name_full 'Faraday Discuss.'
_journal_paper_doi 10.1039/C7FD00080D
_journal_year 2017
_chemical_formula_moiety
;
(C12 H11 N5)2 (C10 H18 O4)
;
_chemical_formula_sum 'C34 H40 N10 O4'
_chemical_formula_weight 652.76
_chemical_name_systematic
;
CG-P2-A2-HBD2 [N-(3-pyridylmethyl)-2,2-biimidazole]2, HOOC-(CH2)8-COOH
;
_space_group_crystal_system triclinic
_space_group_IT_number 2
_space_group_name_Hall '-P 1'
_space_group_name_H-M_alt 'P -1'
_symmetry_space_group_name_Hall '-P 1'
_symmetry_space_group_name_H-M 'P -1'
_atom_sites_solution_hydrogens mixed
_audit_creation_method SHELXL-2013
_audit_update_record
;
2017-02-17 deposited with the CCDC.
2017-04-04 downloaded from the CCDC.
;
_cell_angle_alpha 97.467(5)
_cell_angle_beta 91.771(6)
_cell_angle_gamma 97.861(5)
_cell_formula_units_Z 1
_cell_length_a 5.7402(10)
_cell_length_b 9.3514(16)
_cell_length_c 14.973(3)
_cell_measurement_reflns_used 5582
_cell_measurement_temperature 120(2)
_cell_measurement_theta_max 30.85
_cell_measurement_theta_min 2.45
_cell_volume 788.5(2)
_computing_cell_refinement 'Bruker SAINT'
_computing_data_collection 'Bruker APEX2'
_computing_data_reduction 'Bruker SAINT'
_computing_molecular_graphics 'Bruker SHELXTL'
_computing_publication_material 'Bruker SHELXTL'
_computing_structure_refinement 'SHELXL-2013 (Sheldrick, 2013)'
_computing_structure_solution 'SHELXS-97 (Sheldrick 2008)'
_diffrn_ambient_temperature 120(2)
_diffrn_measured_fraction_theta_full 0.970
_diffrn_measured_fraction_theta_max 0.937
_diffrn_measurement_device_type 'Bruker APEX-II CCD'
_diffrn_measurement_method '\f and \w scans'
_diffrn_radiation_type MoK\a
_diffrn_radiation_wavelength 0.71073
_diffrn_reflns_av_R_equivalents 0.0338
_diffrn_reflns_av_unetI/netI 0.0373
_diffrn_reflns_Laue_measured_fraction_full 0.970
_diffrn_reflns_Laue_measured_fraction_max 0.937
_diffrn_reflns_limit_h_max 8
_diffrn_reflns_limit_h_min -7
_diffrn_reflns_limit_k_max 13
_diffrn_reflns_limit_k_min -12
_diffrn_reflns_limit_l_max 19
_diffrn_reflns_limit_l_min -21
_diffrn_reflns_number 14438
_diffrn_reflns_point_group_measured_fraction_full 0.970
_diffrn_reflns_point_group_measured_fraction_max 0.937
_diffrn_reflns_theta_full 30.000
_diffrn_reflns_theta_max 31.023
_diffrn_reflns_theta_min 1.373
_exptl_absorpt_coefficient_mu 0.094
_exptl_absorpt_correction_T_max 0.993
_exptl_absorpt_correction_T_min 0.764
_exptl_absorpt_correction_type multi-scan
_exptl_absorpt_process_details SADABS
_exptl_crystal_colour red
_exptl_crystal_density_diffrn 1.375
_exptl_crystal_description plate
_exptl_crystal_F_000 346
_exptl_crystal_size_max 0.420
_exptl_crystal_size_mid 0.380
_exptl_crystal_size_min 0.080
_refine_diff_density_max 0.335
_refine_diff_density_min -0.273
_refine_diff_density_rms 0.053
_refine_ls_extinction_method none
_refine_ls_goodness_of_fit_ref 1.115
_refine_ls_hydrogen_treatment mixed
_refine_ls_matrix_type full
_refine_ls_number_parameters 223
_refine_ls_number_reflns 4721
_refine_ls_number_restraints 0
_refine_ls_restrained_S_all 1.115
_refine_ls_R_factor_all 0.0648
_refine_ls_R_factor_gt 0.0484
_refine_ls_shift/su_max 0.000
_refine_ls_shift/su_mean 0.000
_refine_ls_structure_factor_coef Fsqd
_refine_ls_weighting_details 'w=1/[\s^2^(Fo^2^)+(0.0700P)^2^+0.1000P] where P=(Fo^2^+2Fc^2^)/3'
_refine_ls_weighting_scheme calc
_refine_ls_wR_factor_gt 0.1324
_refine_ls_wR_factor_ref 0.1436
_reflns_Friedel_coverage 0.000
_reflns_number_gt 3525
_reflns_number_total 4721
_reflns_threshold_expression 'I > 2\s(I)'
_cod_data_source_file c7fd00080d2.cif
_cod_data_source_block A2HBD5
_cod_database_code 1546578
_shelx_space_group_comment
;
The symmetry employed for this shelxl refinement is uniquely defined
by the following loop, which should always be used as a source of
symmetry information in preference to the above space-group names.
They are only intended as comments.
;
_shelx_estimated_absorpt_t_min 0.962
_shelx_estimated_absorpt_t_max 0.993
_shelxl_version_number 2013-4

loop_
_space_group_symop_operation_xyz
'x, y, z'
'-x, -y, -z'

loop_
_atom_site_label
_atom_site_type_symbol
_atom_site_fract_x
_atom_site_fract_y
_atom_site_fract_z
_atom_site_U_iso_or_equiv
_atom_site_adp_type
_atom_site_occupancy
_atom_site_site_symmetry_order
_atom_site_calc_flag
_atom_site_refinement_flags_posn
_atom_site_refinement_flags_adp
N11 N 0.98077(18) 0.63644(11) 0.76512(6) 0.0268(2) Uani 1 1 d . .
C12 C 0.9322(2) 0.57016(12) 0.83958(7) 0.0247(2) Uani 1 1 d . .
N13 N 1.09855(18) 0.61480(11) 0.90457(7) 0.0280(2) Uani 1 1 d . .
C14 C 1.2590(2) 0.71277(14) 0.86976(8) 0.0316(3) Uani 1 1 d . .
H14 H 1.3988 0.7633 0.9011 0.038 Uiso 1 1 calc R U
C15 C 1.1902(2) 0.72748(14) 0.78421(8) 0.0307(3) Uani 1 1 d . .
H15 H 1.2705 0.7883 0.7455 0.037 Uiso 1 1 calc R U
N21 N 0.68081(18) 0.40807(11) 0.92386(7) 0.0277(2) Uani 1 1 d . .
H21 H 0.769(3) 0.4239(16) 0.9764(10) 0.033 Uiso 1 1 d . U
C22 C 0.7241(2) 0.46730(12) 0.84709(7) 0.0244(2) Uani 1 1 d . .
N23 N 0.55460(18) 0.41990(12) 0.78393(7) 0.0293(2) Uani 1 1 d . .
C24 C 0.3970(2) 0.32595(14) 0.82255(8) 0.0311(3) Uani 1 1 d . .
H24 H 0.2555 0.2739 0.7934 0.037 Uiso 1 1 calc R U
C25 C 0.4716(2) 0.31767(14) 0.90850(8) 0.0306(3) Uani 1 1 d . .
H25 H 0.3937 0.2605 0.9497 0.037 Uiso 1 1 calc R U
N31 N 0.72355(18) 0.27010(12) 0.51183(7) 0.0307(2) Uani 1 1 d . .
C32 C 0.7094(2) 0.39580(14) 0.56350(8) 0.0293(3) Uani 1 1 d . .
H32 H 0.5684 0.4376 0.5588 0.035 Uiso 1 1 calc R U
C33 C 0.8878(2) 0.46915(13) 0.62364(7) 0.0254(2) Uani 1 1 d . .
C34 C 1.0901(2) 0.40544(14) 0.63110(8) 0.0286(3) Uani 1 1 d . .
H34 H 1.2168 0.4515 0.6717 0.034 Uiso 1 1 calc R U
C35 C 1.1062(2) 0.27415(14) 0.57894(8) 0.0305(3) Uani 1 1 d . .
H35 H 1.2431 0.2283 0.5838 0.037 Uiso 1 1 calc R U
C36 C 0.9204(2) 0.21046(14) 0.51964(8) 0.0295(3) Uani 1 1 d . .
H36 H 0.9332 0.1211 0.4832 0.035 Uiso 1 1 calc R U
C37 C 0.8526(2) 0.61096(13) 0.67774(8) 0.0286(3) Uani 1 1 d . .
H37 H 0.9057 0.6918 0.6432 0.034 Uiso 1 1 calc R U
H37B H 0.6826 0.6108 0.6871 0.034 Uiso 1 1 calc R U
C41 C 0.4350(2) 0.01687(13) 0.34632(8) 0.0268(2) Uani 1 1 d . .
O41 O 0.36700(17) 0.11843(11) 0.40512(6) 0.0379(2) Uani 1 1 d . .
H41 H 0.504(3) 0.1650(19) 0.4439(11) 0.046 Uiso 1 1 d . U
O42 O 0.63616(16) -0.00836(11) 0.34471(6) 0.0390(2) Uani 1 1 d . .
C42 C 0.2425(2) -0.05622(13) 0.27821(8) 0.0276(2) Uani 1 1 d . .
H42A H 0.0867 -0.0434 0.3021 0.033 Uiso 1 1 calc R U
H42B H 0.2515 -0.1619 0.2661 0.033 Uiso 1 1 calc R U
C43 C 0.2722(2) 0.01203(13) 0.19064(7) 0.0267(2) Uani 1 1 d . .
H43A H 0.2768 0.1188 0.2045 0.032 Uiso 1 1 calc R U
H43B H 0.4245 -0.0066 0.1656 0.032 Uiso 1 1 calc R U
C44 C 0.0747(2) -0.04789(13) 0.11997(8) 0.0272(2) Uani 1 1 d . .
H44A H -0.0782 -0.0327 0.1457 0.033 Uiso 1 1 calc R U
H44B H 0.0742 -0.1541 0.1040 0.033 Uiso 1 1 calc R U
C45 C 0.1014(2) 0.02528(13) 0.03476(7) 0.0280(3) Uani 1 1 d . .
H45A H 0.1131 0.1321 0.0516 0.034 Uiso 1 1 calc R U
H45B H 0.2500 0.0048 0.0072 0.034 Uiso 1 1 calc R U

loop_
_atom_site_aniso_label
_atom_site_aniso_U_11
_atom_site_aniso_U_22
_atom_site_aniso_U_33
_atom_site_aniso_U_23
_atom_site_aniso_U_13
_atom_site_aniso_U_12
N11 0.0272(5) 0.0269(5) 0.0244(5) 0.0046(4) -0.0020(4) -0.0029(4)
C12 0.0248(5) 0.0248(5) 0.0234(5) 0.0030(4) -0.0016(4) 0.0003(4)
N13 0.0268(5) 0.0290(5) 0.0256(5) 0.0026(4) -0.0034(4) -0.0032(4)
C14 0.0284(6) 0.0323(6) 0.0304(6) 0.0033(5) -0.0037(5) -0.0070(5)
C15 0.0296(6) 0.0293(6) 0.0304(6) 0.0050(5) -0.0006(5) -0.0062(5)
N21 0.0253(5) 0.0307(5) 0.0248(5) 0.0047(4) -0.0031(4) -0.0044(4)
C22 0.0241(5) 0.0244(5) 0.0239(5) 0.0027(4) -0.0006(4) 0.0010(4)
N23 0.0249(5) 0.0332(5) 0.0277(5) 0.0043(4) -0.0045(4) -0.0021(4)
C24 0.0248(6) 0.0343(6) 0.0317(6) 0.0056(5) -0.0042(5) -0.0038(5)
C25 0.0256(6) 0.0338(6) 0.0306(6) 0.0078(5) -0.0011(5) -0.0052(5)
N31 0.0278(5) 0.0353(6) 0.0272(5) 0.0021(4) -0.0029(4) 0.0008(4)
C32 0.0249(6) 0.0346(6) 0.0279(5) 0.0040(5) -0.0025(5) 0.0039(5)
C33 0.0254(5) 0.0294(6) 0.0213(5) 0.0068(4) -0.0005(4) 0.0008(4)
C34 0.0247(5) 0.0345(6) 0.0256(5) 0.0065(5) -0.0042(4) -0.0002(5)
C35 0.0264(6) 0.0354(6) 0.0308(6) 0.0077(5) 0.0000(5) 0.0050(5)
C36 0.0286(6) 0.0326(6) 0.0268(5) 0.0048(5) 0.0011(5) 0.0025(5)
C37 0.0300(6) 0.0295(6) 0.0258(5) 0.0065(4) -0.0049(5) 0.0015(5)
C41 0.0264(6) 0.0283(6) 0.0257(5) 0.0066(4) -0.0008(4) 0.0018(4)
O41 0.0280(5) 0.0435(5) 0.0382(5) -0.0095(4) -0.0080(4) 0.0067(4)
O42 0.0277(5) 0.0463(6) 0.0407(5) -0.0042(4) -0.0062(4) 0.0083(4)
C42 0.0255(5) 0.0295(6) 0.0261(5) 0.0042(4) -0.0022(4) -0.0014(4)
C43 0.0245(5) 0.0291(6) 0.0249(5) 0.0040(4) -0.0035(4) -0.0015(4)
C44 0.0241(5) 0.0290(6) 0.0264(5) 0.0031(4) -0.0031(4) -0.0024(4)
C45 0.0237(5) 0.0318(6) 0.0259(5) 0.0027(5) -0.0025(4) -0.0032(5)

loop_
_atom_type_symbol
_atom_type_description
_atom_type_scat_dispersion_real
_atom_type_scat_dispersion_imag
_atom_type_scat_source
C C 0.0033 0.0016 'International Tables Vol C Tables 4.2.6.8 and 6.1.1.4'
H H 0.0000 0.0000 'International Tables Vol C Tables 4.2.6.8 and 6.1.1.4'
N N 0.0061 0.0033 'International Tables Vol C Tables 4.2.6.8 and 6.1.1.4'
O O 0.0106 0.0060 'International Tables Vol C Tables 4.2.6.8 and 6.1.1.4'

loop_
_geom_angle_atom_site_label_1
_geom_angle_atom_site_label_2
_geom_angle_atom_site_label_3
_geom_angle
_geom_angle_site_symmetry_1
C12 N11 C15 107.05(10) .
C12 N11 C37 128.46(10) .
C15 N11 C37 124.31(10) .
N13 C12 N11 111.09(10) .
N13 C12 C22 124.68(10) .
N11 C12 C22 124.22(10) .
C12 N13 C14 105.36(10) .
C15 C14 N13 110.54(11) .
C15 C14 H14 124.7 .
N13 C14 H14 124.7 .
C14 C15 N11 105.96(11) .
C14 C15 H15 127.0 .
N11 C15 H15 127.0 .
C22 N21 C25 106.75(10) .
C22 N21 H21 128.4(10) .
C25 N21 H21 124.9(10) .
N23 C22 N21 111.69(10) .
N23 C22 C12 126.52(10) .
N21 C22 C12 121.78(10) .
C22 N23 C24 104.94(10) .
C25 C24 N23 110.41(11) .
C25 C24 H24 124.8 .
N23 C24 H24 124.8 .
C24 C25 N21 106.20(11) .
C24 C25 H25 126.9 .
N21 C25 H25 126.9 .
C32 N31 C36 117.90(10) .
N31 C32 C33 123.99(11) .
N31 C32 H32 118.0 .
C33 C32 H32 118.0 .
C34 C33 C32 117.31(11) .
C34 C33 C37 123.43(10) .
C32 C33 C37 119.26(11) .
C35 C34 C33 119.38(11) .
C35 C34 H34 120.3 .
C33 C34 H34 120.3 .
C36 C35 C34 119.09(12) .
C36 C35 H35 120.5 .
C34 C35 H35 120.5 .
N31 C36 C35 122.31(12) .
N31 C36 H36 118.8 .
C35 C36 H36 118.8 .
N11 C37 C33 112.56(10) .
N11 C37 H37 109.1 .
C33 C37 H37 109.1 .
N11 C37 H37B 109.1 .
C33 C37 H37B 109.1 .
H37 C37 H37B 107.8 .
O42 C41 O41 122.66(11) .
O42 C41 C42 123.83(11) .
O41 C41 C42 113.37(10) .
C41 O41 H41 108.3(10) .
C41 C42 C43 109.02(9) .
C41 C42 H42A 109.9 .
C43 C42 H42A 109.9 .
C41 C42 H42B 109.9 .
C43 C42 H42B 109.9 .
H42A C42 H42B 108.3 .
C44 C43 C42 112.67(10) .
C44 C43 H43A 109.1 .
C42 C43 H43A 109.1 .
C44 C43 H43B 109.1 .
C42 C43 H43B 109.1 .
H43A C43 H43B 107.8 .
C43 C44 C45 112.05(10) .
C43 C44 H44A 109.2 .
C45 C44 H44A 109.2 .
C43 C44 H44B 109.2 .
C45 C44 H44B 109.2 .
H44A C44 H44B 107.9 .
C45 C45 C44 113.33(12) 2
C45 C45 H45A 108.9 2
C44 C45 H45A 108.9 .
C45 C45 H45B 108.9 2
C44 C45 H45B 108.9 .
H45A C45 H45B 107.7 .

loop_
_geom_bond_atom_site_label_1
_geom_bond_atom_site_label_2
_geom_bond_distance
_geom_bond_site_symmetry_2
N11 C12 1.3625(14) .
N11 C15 1.3737(15) .
N11 C37 1.4564(14) .
C12 N13 1.3270(15) .
C12 C22 1.4447(16) .
N13 C14 1.3721(16) .
C14 C15 1.3584(17) .
C14 H14 0.9500 .
C15 H15 0.9500 .
N21 C22 1.3548(15) .
N21 C25 1.3656(15) .
N21 H21 0.906(15) .
C22 N23 1.3243(14) .
N23 C24 1.3680(16) .
C24 C25 1.3588(17) .
C24 H24 0.9500 .
C25 H25 0.9500 .
N31 C32 1.3343(16) .
N31 C36 1.3349(16) .
C32 C33 1.3858(16) .
C32 H32 0.9500 .
C33 C34 1.3839(17) .
C33 C37 1.5033(17) .
C34 C35 1.3828(18) .
C34 H34 0.9500 .
C35 C36 1.3825(17) .
C35 H35 0.9500 .
C36 H36 0.9500 .
C37 H37 0.9900 .
C37 H37B 0.9900 .
C41 O42 1.2103(15) .
C41 O41 1.3170(15) .
C41 C42 1.5066(16) .
O41 H41 0.977(18) .
C42 C43 1.5355(16) .
C42 H42A 0.9900 .
C42 H42B 0.9900 .
C43 C44 1.5222(16) .
C43 H43A 0.9900 .
C43 H43B 0.9900 .
C44 C45 1.5263(16) .
C44 H44A 0.9900 .
C44 H44B 0.9900 .
C45 C45 1.520(2) 2
C45 H45A 0.9900 .
C45 H45B 0.9900 .

loop_
_geom_hbond_atom_site_label_D
_geom_hbond_atom_site_label_H
_geom_hbond_atom_site_label_A
_geom_hbond_distance_DH
_geom_hbond_distance_HA
_geom_hbond_distance_DA
_geom_hbond_angle_DHA
_geom_hbond_site_symmetry_A
N21 H21 N13 0.906(15) 2.012(16) 2.8749(15) 158.8(14) 2_767
O41 H41 N31 0.977(18) 1.707(18) 2.6774(14) 171.3(15) .

loop_
_geom_torsion_atom_site_label_1
_geom_torsion_atom_site_label_2
_geom_torsion_atom_site_label_3
_geom_torsion_atom_site_label_4
_geom_torsion
_geom_torsion_site_symmetry_4
C15 N11 C12 N13 0.30(14) .
C37 N11 C12 N13 175.49(11) .
C15 N11 C12 C22 179.02(11) .
C37 N11 C12 C22 -5.79(19) .
N11 C12 N13 C14 -0.22(14) .
C22 C12 N13 C14 -178.94(12) .
C12 N13 C14 C15 0.05(15) .
N13 C14 C15 N11 0.12(15) .
C12 N11 C15 C14 -0.25(14) .
C37 N11 C15 C14 -175.69(11) .
C25 N21 C22 N23 0.04(14) .
C25 N21 C22 C12 179.52(11) .
N13 C12 C22 N23 -179.89(11) .
N11 C12 C22 N23 1.6(2) .
N13 C12 C22 N21 0.72(19) .
N11 C12 C22 N21 -177.84(11) .
N21 C22 N23 C24 -0.16(14) .
C12 C22 N23 C24 -179.61(12) .
C22 N23 C24 C25 0.23(15) .
N23 C24 C25 N21 -0.21(15) .
C22 N21 C25 C24 0.10(14) .
C36 N31 C32 C33 1.04(18) .
N31 C32 C33 C34 -1.29(18) .
N31 C32 C33 C37 179.42(11) .
C32 C33 C34 C35 0.33(17) .
C37 C33 C34 C35 179.58(11) .
C33 C34 C35 C36 0.78(17) .
C32 N31 C36 C35 0.18(17) .
C34 C35 C36 N31 -1.07(18) .
C12 N11 C37 C33 -73.09(16) .
C15 N11 C37 C33 101.34(13) .
C34 C33 C37 N11 -29.28(16) .
C32 C33 C37 N11 149.96(11) .
O42 C41 C42 C43 -76.99(15) .
O41 C41 C42 C43 98.95(12) .
C41 C42 C43 C44 -175.93(10) .
C42 C43 C44 C45 177.73(10) .
C43 C44 C45 C45 -176.32(13) 2
